data_2235491
loop_
_publ_author_name
'Abdel-Aziz, Hatem A.'
'Chia, Tze Shyang'
'Fun, Hoong-Kun'

_publ_section_title
;
 2-[(1<i>H</i>-Benzimidazol-2-yl)sulfanyl]-1-phenylethanone
;
_journal_coeditor_code HB6869
_journal_issue 7
_journal_name_full 'Acta Crystallographica Section E'
_journal_page_first o2262
_journal_paper_doi 10.1107/S1600536812028747
_journal_volume 68
_journal_year 2012
_chemical_formula_iupac 'C15 H12 N2 O S'
_chemical_formula_moiety 'C15 H12 N2 O S'
_chemical_formula_sum 'C15 H12 N2 O S'
_chemical_formula_weight 268.33
_chemical_name_systematic
;
2-[(1<i>H</i>-Benzimidazol-2-yl)sulfanyl]-1-phenylethanone
;
_space_group_IT_number 14
_symmetry_cell_setting monoclinic
_symmetry_space_group_name_Hall '-P 2ybc'
_symmetry_space_group_name_H-M 'P 1 21/c 1'
_atom_sites_solution_hydrogens geom
_atom_sites_solution_primary direct
_atom_sites_solution_secondary difmap
_audit_creation_method SHELXL-97
_cell_angle_alpha 90.00
_cell_angle_beta 106.7920(10)
_cell_angle_gamma 90.00
_cell_formula_units_Z 4
_cell_length_a 14.7849(13)
_cell_length_b 9.2643(8)
_cell_length_c 9.7859(8)
_cell_measurement_reflns_used 5435
_cell_measurement_temperature 100.0(10)
_cell_measurement_theta_max 29.95
_cell_measurement_theta_min 2.63
_cell_volume 1283.24(19)
_computing_cell_refinement 'SAINT (Bruker, 2009)'
_computing_data_collection 'APEX2 (Bruker, 2009)'
_computing_data_reduction 'SAINT (Bruker, 2009)'
_computing_molecular_graphics 'SHELXTL (Sheldrick, 2008)'
_computing_publication_material 'SHELXTL (Sheldrick, 2008) and PLATON (Spek, 2009)'
_computing_structure_refinement 'SHELXTL (Sheldrick, 2008)'
_computing_structure_solution 'SHELXTL (Sheldrick, 2008)'
_diffrn_ambient_temperature 100
_diffrn_measured_fraction_theta_full 0.995
_diffrn_measured_fraction_theta_max 0.995
_diffrn_measurement_device_type 'Bruker APEX DUO CCD'
_diffrn_measurement_method '\f and \w scans'
_diffrn_radiation_monochromator graphite
_diffrn_radiation_source 'fine-focus sealed tube'
_diffrn_radiation_type MoK\a
_diffrn_radiation_wavelength 0.71073
_diffrn_reflns_av_R_equivalents 0.0268
_diffrn_reflns_av_sigmaI/netI 0.0297
_diffrn_reflns_limit_h_max 20
_diffrn_reflns_limit_h_min -20
_diffrn_reflns_limit_k_max 13
_diffrn_reflns_limit_k_min -10
_diffrn_reflns_limit_l_max 13
_diffrn_reflns_limit_l_min -13
_diffrn_reflns_number 13644
_diffrn_reflns_theta_full 30.02
_diffrn_reflns_theta_max 30.02
_diffrn_reflns_theta_min 1.44
_diffrn_standards_number 0
_exptl_absorpt_coefficient_mu 0.244
_exptl_absorpt_correction_T_max 0.9831
_exptl_absorpt_correction_T_min 0.9266
_exptl_absorpt_correction_type multi-scan
_exptl_absorpt_process_details '(<i>SADABS</i>; Bruker, 2009)'
_exptl_crystal_colour colourless
_exptl_crystal_density_diffrn 1.389
_exptl_crystal_density_method 'not measured'
_exptl_crystal_description needle
_exptl_crystal_F_000 560
_exptl_crystal_size_max 0.32
_exptl_crystal_size_mid 0.11
_exptl_crystal_size_min 0.07
_refine_diff_density_max 0.506
_refine_diff_density_min -0.411
_refine_ls_extinction_method none
_refine_ls_goodness_of_fit_ref 1.045
_refine_ls_hydrogen_treatment mixed
_refine_ls_matrix_type full
_refine_ls_number_parameters 176
_refine_ls_number_reflns 3722
_refine_ls_number_restraints 0
_refine_ls_restrained_S_all 1.045
_refine_ls_R_factor_all 0.0533
_refine_ls_R_factor_gt 0.0410
_refine_ls_shift/su_max 0.001
_refine_ls_shift/su_mean 0.000
_refine_ls_structure_factor_coef Fsqd
_refine_ls_weighting_details 'calc w=1/[\s^2^(Fo^2^)+(0.0361P)^2^+0.7649P] where P=(Fo^2^+2Fc^2^)/3'
_refine_ls_weighting_scheme calc
_refine_ls_wR_factor_gt 0.0897
_refine_ls_wR_factor_ref 0.0959
_reflns_number_gt 3094
_reflns_number_total 3722
_reflns_threshold_expression I>2\s(I)'
_cod_data_source_file hb6869.cif
_cod_data_source_block I
_cod_original_sg_symbol_H-M 'P 21/c'
_cod_database_code 2235491
_cod_database_fobs_code 2235491

loop_
_symmetry_equiv_pos_as_xyz
'x, y, z'
'-x, y+1/2, -z+1/2'
'-x, -y, -z'
'x, -y-1/2, z-1/2'

loop_
_atom_site_type_symbol
_atom_site_label
_atom_site_fract_x
_atom_site_fract_y
_atom_site_fract_z
_atom_site_U_iso_or_equiv
_atom_site_adp_type
_atom_site_calc_flag
_atom_site_refinement_flags
_atom_site_occupancy
_atom_site_symmetry_multiplicity
S S1 0.27768(2) 0.54949(4) 0.10069(4) 0.02057(9) Uani d . 1 1
O O1 0.12453(8) 0.75548(13) 0.11153(13) 0.0336(3) Uani d . 1 1
N N1 0.33134(8) 0.80747(12) 0.01048(12) 0.0170(2) Uani d . 1 1
N N2 0.34377(8) 0.79475(12) 0.24453(12) 0.0159(2) Uani d . 1 1
C C1 0.36703(9) 0.93757(14) 0.07565(14) 0.0155(2) Uani d . 1 1
C C2 0.39488(9) 1.06192(15) 0.01768(15) 0.0195(3) Uani d . 1 1
H H2A 0.3892 1.0686 -0.0793 0.023 Uiso calc R 1 1
C C3 0.43124(10) 1.17483(15) 0.10989(15) 0.0209(3) Uani d . 1 1
H H3A 0.4504 1.2587 0.0739 0.025 Uiso calc R 1 1
C C4 0.43994(9) 1.16595(15) 0.25666(15) 0.0198(3) Uani d . 1 1
H H4A 0.4649 1.2439 0.3154 0.024 Uiso calc R 1 1
C C5 0.41217(9) 1.04368(14) 0.31575(14) 0.0179(3) Uani d . 1 1
H H5A 0.4175 1.0378 0.4126 0.021 Uiso calc R 1 1
C C6 0.37587(8) 0.93011(13) 0.22273(14) 0.0149(2) Uani d . 1 1
C C7 0.31869(9) 0.72789(14) 0.11564(14) 0.0163(2) Uani d . 1 1
C C8 0.16524(10) 0.57212(15) -0.03317(16) 0.0224(3) Uani d . 1 1
H H8A 0.1767 0.6038 -0.1212 0.027 Uiso calc R 1 1
H H8B 0.1340 0.4790 -0.0513 0.027 Uiso calc R 1 1
C C9 0.09888(10) 0.67930(16) 0.00635(16) 0.0229(3) Uani d . 1 1
C C10 0.00060(10) 0.69134(16) -0.09324(16) 0.0224(3) Uani d . 1 1
C C11 -0.05419(11) 0.80839(17) -0.07551(18) 0.0277(3) Uani d . 1 1
H H11A -0.0292 0.8754 -0.0038 0.033 Uiso calc R 1 1
C C12 -0.14568(12) 0.82596(19) -0.1637(2) 0.0335(4) Uani d . 1 1
H H12A -0.1814 0.9051 -0.1520 0.040 Uiso calc R 1 1
C C13 -0.18359(11) 0.7248(2) -0.26939(19) 0.0340(4) Uani d . 1 1
H H13A -0.2448 0.7364 -0.3290 0.041 Uiso calc R 1 1
C C14 -0.13037(11) 0.6066(2) -0.28627(18) 0.0327(4) Uani d . 1 1
H H14A -0.1565 0.5380 -0.3559 0.039 Uiso calc R 1 1
C C15 -0.03793(11) 0.58989(18) -0.19947(17) 0.0271(3) Uani d . 1 1
H H15A -0.0020 0.5114 -0.2123 0.033 Uiso calc R 1 1
H H1N2 0.3370(13) 0.761(2) 0.325(2) 0.030(5) Uiso d . 1 1

loop_
_atom_site_aniso_label
_atom_site_aniso_U_11
_atom_site_aniso_U_22
_atom_site_aniso_U_33
_atom_site_aniso_U_12
_atom_site_aniso_U_13
_atom_site_aniso_U_23
S1 0.02627(17) 0.01719(15) 0.01866(18) -0.00276(12) 0.00714(13) -0.00024(13)
O1 0.0277(5) 0.0396(6) 0.0327(7) -0.0016(5) 0.0075(5) -0.0181(5)
N1 0.0216(5) 0.0182(5) 0.0112(5) -0.0013(4) 0.0048(4) -0.0010(4)
N2 0.0204(5) 0.0178(5) 0.0098(5) -0.0002(4) 0.0050(4) 0.0009(4)
C1 0.0172(5) 0.0176(6) 0.0114(6) 0.0005(4) 0.0036(4) -0.0004(5)
C2 0.0236(6) 0.0214(6) 0.0132(6) -0.0005(5) 0.0048(5) 0.0026(5)
C3 0.0249(6) 0.0177(6) 0.0199(7) -0.0014(5) 0.0062(5) 0.0023(5)
C4 0.0213(6) 0.0187(6) 0.0185(7) -0.0007(5) 0.0044(5) -0.0042(5)
C5 0.0205(6) 0.0209(6) 0.0116(6) 0.0007(5) 0.0037(5) -0.0018(5)
C6 0.0154(5) 0.0165(5) 0.0126(6) 0.0012(4) 0.0038(4) 0.0011(5)
C7 0.0182(6) 0.0180(6) 0.0128(6) 0.0003(5) 0.0046(5) -0.0003(5)
C8 0.0242(6) 0.0234(6) 0.0202(7) -0.0050(5) 0.0072(5) -0.0067(6)
C9 0.0242(6) 0.0237(6) 0.0222(7) -0.0046(5) 0.0093(6) -0.0047(6)
C10 0.0237(6) 0.0253(7) 0.0200(7) -0.0053(5) 0.0091(5) 0.0006(6)
C11 0.0300(7) 0.0249(7) 0.0291(8) -0.0027(6) 0.0101(6) 0.0002(6)
C12 0.0302(8) 0.0341(8) 0.0376(10) 0.0035(7) 0.0120(7) 0.0092(7)
C13 0.0247(7) 0.0469(10) 0.0290(9) -0.0046(7) 0.0056(6) 0.0120(8)
C14 0.0301(7) 0.0440(9) 0.0229(8) -0.0120(7) 0.0056(6) -0.0025(7)
C15 0.0271(7) 0.0316(8) 0.0233(8) -0.0059(6) 0.0084(6) -0.0044(6)

loop_
_atom_type_symbol
_atom_type_description
_atom_type_scat_dispersion_real
_atom_type_scat_dispersion_imag
_atom_type_scat_source
C C 0.0033 0.0016 'International Tables Vol C Tables 4.2.6.8 and 6.1.1.4'
H H 0.0000 0.0000 'International Tables Vol C Tables 4.2.6.8 and 6.1.1.4'
N N 0.0061 0.0033 'International Tables Vol C Tables 4.2.6.8 and 6.1.1.4'
O O 0.0106 0.0060 'International Tables Vol C Tables 4.2.6.8 and 6.1.1.4'
S S 0.1246 0.1234 'International Tables Vol C Tables 4.2.6.8 and 6.1.1.4'

loop_
_geom_angle_atom_site_label_1
_geom_angle_atom_site_label_2
_geom_angle_atom_site_label_3
_geom_angle
C7 S1 C8 100.07(6)
C7 N1 C1 104.24(11)
C7 N2 C6 106.56(11)
C7 N2 H1N2 126.9(12)
C6 N2 H1N2 126.3(12)
N1 C1 C2 130.08(12)
N1 C1 C6 109.64(11)
C2 C1 C6 120.26(12)
C3 C2 C1 117.56(12)
C3 C2 H2A 121.2
C1 C2 H2A 121.2
C2 C3 C4 121.66(12)
C2 C3 H3A 119.2
C4 C3 H3A 119.2
C5 C4 C3 121.51(13)
C5 C4 H4A 119.2
C3 C4 H4A 119.2
C4 C5 C6 116.68(12)
C4 C5 H5A 121.7
C6 C5 H5A 121.7
N2 C6 C5 132.10(12)
N2 C6 C1 105.56(11)
C5 C6 C1 122.34(12)
N1 C7 N2 114.00(12)
N1 C7 S1 125.75(10)
N2 C7 S1 120.22(10)
C9 C8 S1 114.65(10)
C9 C8 H8A 108.6
S1 C8 H8A 108.6
C9 C8 H8B 108.6
S1 C8 H8B 108.6
H8A C8 H8B 107.6
O1 C9 C10 120.88(13)
O1 C9 C8 121.87(13)
C10 C9 C8 117.22(12)
C11 C10 C15 119.34(14)
C11 C10 C9 117.71(13)
C15 C10 C9 122.94(13)
C12 C11 C10 120.72(15)
C12 C11 H11A 119.6
C10 C11 H11A 119.6
C11 C12 C13 119.69(16)
C11 C12 H12A 120.2
C13 C12 H12A 120.2
C14 C13 C12 120.09(15)
C14 C13 H13A 120.0
C12 C13 H13A 120.0
C13 C14 C15 120.36(16)
C13 C14 H14A 119.8
C15 C14 H14A 119.8
C14 C15 C10 119.79(15)
C14 C15 H15A 120.1
C10 C15 H15A 120.1

loop_
_geom_bond_atom_site_label_1
_geom_bond_atom_site_label_2
_geom_bond_distance
S1 C7 1.7519(13)
S1 C8 1.8070(15)
O1 C9 1.2148(18)
N1 C7 1.3224(17)
N1 C1 1.3941(16)
N2 C7 1.3571(17)
N2 C6 1.3790(16)
N2 H1N2 0.880(19)
C1 C2 1.3977(18)
C1 C6 1.4088(18)
C2 C3 1.3846(19)
C2 H2A 0.9300
C3 C4 1.407(2)
C3 H3A 0.9300
C4 C5 1.3869(19)
C4 H4A 0.9300
C5 C6 1.3934(18)
C5 H5A 0.9300
C8 C9 1.5222(19)
C8 H8A 0.9700
C8 H8B 0.9700
C9 C10 1.502(2)
C10 C11 1.394(2)
C10 C15 1.395(2)
C11 C12 1.388(2)
C11 H11A 0.9300
C12 C13 1.388(3)
C12 H12A 0.9300
C13 C14 1.386(3)
C13 H13A 0.9300
C14 C15 1.394(2)
C14 H14A 0.9300
C15 H15A 0.9300

loop_
_geom_hbond_atom_site_label_D
_geom_hbond_atom_site_label_H
_geom_hbond_atom_site_label_A
_geom_hbond_site_symmetry_A
_geom_hbond_distance_DH
_geom_hbond_distance_HA
_geom_hbond_distance_DA
_geom_hbond_angle_DHA
_geom_hbond_publ_flag
N2 H1N2 N1 4_576 0.880(19) 1.95(2) 2.8250(16) 175.8(18) yes
C4 H4A Cg1 2_655 0.93 2.82 3.4175(15) 123 yes

loop_
_geom_torsion_atom_site_label_1
_geom_torsion_atom_site_label_2
_geom_torsion_atom_site_label_3
_geom_torsion_atom_site_label_4
_geom_torsion
C7 N1 C1 C2 179.02(13)
C7 N1 C1 C6 0.78(14)
N1 C1 C2 C3 -177.79(13)
C6 C1 C2 C3 0.30(19)
C1 C2 C3 C4 -0.1(2)
C2 C3 C4 C5 -0.2(2)
C3 C4 C5 C6 0.38(19)
C7 N2 C6 C5 -178.49(13)
C7 N2 C6 C1 0.55(13)
C4 C5 C6 N2 178.68(13)
C4 C5 C6 C1 -0.22(19)
N1 C1 C6 N2 -0.83(14)
C2 C1 C6 N2 -179.28(11)
N1 C1 C6 C5 178.32(11)
C2 C1 C6 C5 -0.12(19)
C1 N1 C7 N2 -0.44(15)
C1 N1 C7 S1 -178.24(10)
C6 N2 C7 N1 -0.07(15)
C6 N2 C7 S1 177.86(9)
C8 S1 C7 N1 -57.99(13)
C8 S1 C7 N2 124.34(11)
C7 S1 C8 C9 -57.82(11)
S1 C8 C9 O1 8.48(19)
S1 C8 C9 C10 -173.67(10)
O1 C9 C10 C11 11.0(2)
C8 C9 C10 C11 -166.86(13)
O1 C9 C10 C15 -167.78(15)
C8 C9 C10 C15 14.4(2)
C15 C10 C11 C12 -1.0(2)
C9 C10 C11 C12 -179.88(14)
C10 C11 C12 C13 0.9(2)
C11 C12 C13 C14 0.3(2)
C12 C13 C14 C15 -1.4(2)
C13 C14 C15 C10 1.2(2)
C11 C10 C15 C14 0.0(2)
C9 C10 C15 C14 178.74(14)

loop_
_cod_related_entry_id
_cod_related_entry_database
_cod_related_entry_code
1 ChemSpider 368803
